data_4132744
loop_
_publ_author_name
'Ahmed, Md Estak'
'Dey, Subal'
'Darensbourg, Marcetta Y.'
'Dey, Abhishek'

_publ_section_title
;
 Oxygen-Tolerant H<sub>2</sub> Production by [FeFe]-H<sub>2</sub>ase
 Active Site Mimics Aided by Second Sphere Proton Shuttle.
;
_journal_issue 39
_journal_name_full 'Journal of the American Chemical Society'
_journal_page_first 12457
_journal_page_last 12468
_journal_paper_doi 10.1021/jacs.8b05983
_journal_volume 140
_journal_year 2018
_chemical_formula_moiety 'C16 H13 Fe2 N O6 S2'
_chemical_formula_sum 'C16 H13 Fe2 N O6 S2'
_chemical_formula_weight 491.09
_space_group_crystal_system triclinic
_space_group_IT_number 2
_space_group_name_Hall '-P 1'
_space_group_name_H-M_alt 'P -1'
_atom_sites_solution_hydrogens geom
_audit_creation_method SHELXL-2014/7
_cell_angle_alpha 66.080(2)
_cell_angle_beta 82.174(3)
_cell_angle_gamma 78.089(3)
_cell_formula_units_Z 2
_cell_length_a 7.6300(10)
_cell_length_b 11.4442(15)
_cell_length_c 12.1777(16)
_cell_measurement_reflns_used 3591
_cell_measurement_temperature 293(2)
_cell_measurement_theta_max 25.645
_cell_measurement_theta_min 1.833
_cell_volume 949.5(2)
_computing_cell_refinement 'Bruker SMART'
_computing_data_collection 'Bruker SMART'
_computing_data_reduction 'Bruker SHELXTL'
_computing_molecular_graphics 'Ortep-3 for windows'
_computing_publication_material Platon
_computing_structure_refinement 'SHELXL-2014/7 (Sheldrick, 2014)'
_computing_structure_solution 'SHELXL-2014/7 (Sheldrick, 2014)'
_diffrn_ambient_temperature 293(2)
_diffrn_measured_fraction_theta_full 0.999
_diffrn_measured_fraction_theta_max 0.999
_diffrn_measurement_device_type 'Bruker APEXII CCD area-detector'
_diffrn_measurement_method '\f and \w'
_diffrn_radiation_type MoK\a
_diffrn_radiation_wavelength 0.71073
_diffrn_reflns_av_R_equivalents 0.0357
_diffrn_reflns_av_unetI/netI 0.0417
_diffrn_reflns_Laue_measured_fraction_full 0.999
_diffrn_reflns_Laue_measured_fraction_max 0.999
_diffrn_reflns_limit_h_max 9
_diffrn_reflns_limit_h_min -9
_diffrn_reflns_limit_k_max 13
_diffrn_reflns_limit_k_min -13
_diffrn_reflns_limit_l_max 14
_diffrn_reflns_limit_l_min -14
_diffrn_reflns_number 9540
_diffrn_reflns_point_group_measured_fraction_full 0.999
_diffrn_reflns_point_group_measured_fraction_max 0.999
_diffrn_reflns_theta_full 25.242
_diffrn_reflns_theta_max 25.645
_diffrn_reflns_theta_min 1.833
_diffrn_source 'fine-focus sealed tube'
_exptl_absorpt_coefficient_mu 1.780
_exptl_absorpt_correction_T_max 0.779
_exptl_absorpt_correction_T_min 0.718
_exptl_absorpt_correction_type empirical
_exptl_absorpt_process_details 'Sadabs Bruker'
_exptl_crystal_colour Red
_exptl_crystal_density_diffrn 1.718
_exptl_crystal_density_method 'not measured'
_exptl_crystal_description Needle
_exptl_crystal_F_000 496
_exptl_crystal_size_max 0.20
_exptl_crystal_size_mid 0.16
_exptl_crystal_size_min 0.14
_refine_diff_density_max 0.363
_refine_diff_density_min -0.359
_refine_diff_density_rms 0.062
_refine_ls_extinction_method none
_refine_ls_goodness_of_fit_ref 1.065
_refine_ls_hydrogen_treatment constr
_refine_ls_matrix_type full
_refine_ls_number_parameters 245
_refine_ls_number_reflns 3591
_refine_ls_number_restraints 0
_refine_ls_restrained_S_all 1.065
_refine_ls_R_factor_all 0.0325
_refine_ls_R_factor_gt 0.0269
_refine_ls_shift/su_max 0.001
_refine_ls_shift/su_mean 0.000
_refine_ls_structure_factor_coef Fsqd
_refine_ls_weighting_details 'w=1/[\s^2^(Fo^2^)+(0.0291P)^2^] where P=(Fo^2^+2Fc^2^)/3'
_refine_ls_weighting_scheme calc
_refine_ls_wR_factor_gt 0.0652
_refine_ls_wR_factor_ref 0.0679
_reflns_Friedel_coverage 0.000
_reflns_number_gt 3118
_reflns_number_total 3591
_reflns_threshold_expression 'I > 2\s(I)'
_cod_data_source_file ja8b05983_si_002.cif
_cod_data_source_block shelx
_cod_database_code 4132744
_shelx_shelxl_version_number 2014/7
_shelx_space_group_comment
;
The symmetry employed for this shelxl refinement is uniquely defined
by the following loop, which should always be used as a source of
symmetry information in preference to the above space-group names.
They are only intended as comments.
;

loop_
_space_group_symop_operation_xyz
'x, y, z'
'-x, -y, -z'

loop_
_atom_site_label
_atom_site_type_symbol
_atom_site_fract_x
_atom_site_fract_y
_atom_site_fract_z
_atom_site_U_iso_or_equiv
_atom_site_adp_type
_atom_site_occupancy
_atom_site_site_symmetry_order
_atom_site_calc_flag
_atom_site_refinement_flags_posn
_atom_site_refinement_flags_adp
Fe1 Fe 0.79587(4) 0.82642(3) -0.23170(3) 0.02317(10) Uani 1 1 d . .
Fe2 Fe 0.46941(4) 0.92063(3) -0.22123(3) 0.02155(9) Uani 1 1 d . .
S1 S 0.57638(7) 0.70685(5) -0.15228(5) 0.02282(13) Uani 1 1 d . .
S2 S 0.67333(7) 0.92465(5) -0.10561(5) 0.02243(13) Uani 1 1 d . .
O1 O 0.4730(3) 1.19919(17) -0.35354(16) 0.0487(5) Uani 1 1 d . .
O2 O 0.1330(2) 0.92743(18) -0.07228(16) 0.0423(4) Uani 1 1 d . .
O3 O 0.3357(2) 0.89753(18) -0.42544(16) 0.0455(5) Uani 1 1 d . .
O4 O 0.7908(2) 0.77076(19) -0.44604(16) 0.0454(5) Uani 1 1 d . .
O5 O 1.1155(2) 0.64760(19) -0.11526(18) 0.0475(5) Uani 1 1 d . .
O6 O 0.9551(3) 1.05903(18) -0.37341(17) 0.0510(5) Uani 1 1 d . .
N1 N 0.6902(2) 0.67396(16) 0.06701(15) 0.0216(4) Uani 1 1 d . .
C1 C 0.4698(3) 1.0919(2) -0.3036(2) 0.0296(5) Uani 1 1 d . .
C2 C 0.6440(3) 0.8097(2) 0.04921(18) 0.0253(5) Uani 1 1 d . .
H2A H 0.7171 0.8259 0.0991 0.030 Uiso 1 1 calc R U
H2B H 0.5197 0.8263 0.0770 0.030 Uiso 1 1 calc R U
C3 C 0.7135(3) 0.5904(2) 0.19229(19) 0.0252(5) Uani 1 1 d . .
C4 C 0.5779(3) 0.5240(2) 0.2623(2) 0.0351(6) Uani 1 1 d . .
H4 H 0.4691 0.5370 0.2293 0.042 Uiso 1 1 calc R U
C5 C 0.6021(4) 0.4392(3) 0.3801(2) 0.0500(7) Uani 1 1 d . .
H5 H 0.5112 0.3943 0.4258 0.060 Uiso 1 1 calc R U
C6 C 0.7623(5) 0.4218(3) 0.4290(3) 0.0583(8) Uani 1 1 d . .
H6 H 0.7808 0.3641 0.5080 0.070 Uiso 1 1 calc R U
C7 C 0.8949(4) 0.4895(3) 0.3612(2) 0.0470(7) Uani 1 1 d . .
H7 H 1.0010 0.4781 0.3967 0.056 Uiso 1 1 calc R U
C8 C 0.8770(3) 0.5747(2) 0.2413(2) 0.0316(5) Uani 1 1 d . .
C9 C 1.0299(3) 0.6435(3) 0.1714(2) 0.0405(6) Uani 1 1 d . .
H9A H 0.9979 0.6940 0.0889 0.049 Uiso 1 1 calc R U
H9B H 1.1347 0.5793 0.1703 0.049 Uiso 1 1 calc R U
C10 C 1.0781(4) 0.7331(3) 0.2233(3) 0.0567(8) Uani 1 1 d . .
H10A H 0.9766 0.7991 0.2216 0.085 Uiso 1 1 calc R U
H10B H 1.1773 0.7727 0.1761 0.085 Uiso 1 1 calc R U
H10C H 1.1106 0.6837 0.3049 0.085 Uiso 1 1 calc R U
C11 C 0.5677(3) 0.6358(2) 0.01197(19) 0.0252(5) Uani 1 1 d . .
H11A H 0.4465 0.6589 0.0415 0.030 Uiso 1 1 calc R U
H11B H 0.5926 0.5421 0.0383 0.030 Uiso 1 1 calc R U
C12 C 0.2628(3) 0.9258(2) -0.1307(2) 0.0268(5) Uani 1 1 d . .
C13 C 0.3859(3) 0.9066(2) -0.3459(2) 0.0302(5) Uani 1 1 d . .
C14 C 0.7985(3) 0.7902(2) -0.3623(2) 0.0312(5) Uani 1 1 d . .
C15 C 0.9919(3) 0.7160(2) -0.1603(2) 0.0316(5) Uani 1 1 d . .
C16 C 0.8958(3) 0.9678(2) -0.3185(2) 0.0331(5) Uani 1 1 d . .

loop_
_atom_site_aniso_label
_atom_site_aniso_U_11
_atom_site_aniso_U_22
_atom_site_aniso_U_33
_atom_site_aniso_U_23
_atom_site_aniso_U_13
_atom_site_aniso_U_12
Fe1 0.02135(17) 0.02481(18) 0.02391(18) -0.01027(14) -0.00111(13) -0.00354(13)
Fe2 0.02235(17) 0.02162(17) 0.01900(17) -0.00618(13) -0.00358(12) -0.00219(12)
S1 0.0267(3) 0.0215(3) 0.0225(3) -0.0089(2) -0.0051(2) -0.0056(2)
S2 0.0266(3) 0.0187(3) 0.0224(3) -0.0073(2) -0.0041(2) -0.0043(2)
O1 0.0742(14) 0.0274(10) 0.0354(10) -0.0027(8) -0.0038(10) -0.0085(9)
O2 0.0305(9) 0.0546(12) 0.0444(10) -0.0244(9) 0.0089(8) -0.0087(8)
O3 0.0535(11) 0.0539(12) 0.0341(10) -0.0212(9) -0.0183(9) -0.0007(9)
O4 0.0518(11) 0.0600(12) 0.0330(10) -0.0278(10) 0.0001(8) -0.0091(9)
O5 0.0366(10) 0.0531(12) 0.0575(12) -0.0325(10) -0.0173(9) 0.0148(9)
O6 0.0511(11) 0.0453(12) 0.0517(12) -0.0102(10) 0.0098(10) -0.0245(10)
N1 0.0288(9) 0.0166(9) 0.0197(9) -0.0052(7) -0.0076(7) -0.0039(7)
C1 0.0339(13) 0.0309(14) 0.0214(11) -0.0086(11) -0.0036(10) -0.0015(10)
C2 0.0333(12) 0.0235(11) 0.0197(11) -0.0082(9) -0.0039(9) -0.0048(9)
C3 0.0360(12) 0.0201(11) 0.0202(11) -0.0091(9) -0.0042(9) -0.0018(9)
C4 0.0462(15) 0.0333(13) 0.0260(12) -0.0088(11) -0.0039(11) -0.0118(11)
C5 0.077(2) 0.0440(16) 0.0273(14) -0.0042(12) -0.0026(14) -0.0262(15)
C6 0.102(3) 0.0393(16) 0.0270(14) 0.0009(13) -0.0204(16) -0.0155(17)
C7 0.0661(19) 0.0370(15) 0.0377(15) -0.0118(13) -0.0286(14) 0.0025(13)
C8 0.0432(14) 0.0261(12) 0.0264(12) -0.0124(10) -0.0122(11) 0.0034(10)
C9 0.0329(13) 0.0553(17) 0.0406(15) -0.0242(14) -0.0125(11) -0.0044(12)
C10 0.067(2) 0.064(2) 0.0450(17) -0.0160(16) -0.0157(15) -0.0259(16)
C11 0.0284(11) 0.0235(11) 0.0235(11) -0.0062(9) -0.0051(9) -0.0080(9)
C12 0.0316(13) 0.0231(12) 0.0246(12) -0.0070(10) -0.0089(10) -0.0028(9)
C13 0.0290(12) 0.0294(13) 0.0289(13) -0.0099(11) -0.0021(10) -0.0008(10)
C14 0.0271(12) 0.0316(13) 0.0318(13) -0.0111(11) -0.0009(10) -0.0018(10)
C15 0.0292(13) 0.0346(13) 0.0367(14) -0.0207(12) -0.0032(11) -0.0020(11)
C16 0.0263(12) 0.0406(14) 0.0334(13) -0.0161(12) 0.0020(10) -0.0069(11)

loop_
_atom_type_symbol
_atom_type_description
_atom_type_scat_dispersion_real
_atom_type_scat_dispersion_imag
_atom_type_scat_source
C C 0.0033 0.0016 'International Tables Vol C Tables 4.2.6.8 and 6.1.1.4'
H H 0.0000 0.0000 'International Tables Vol C Tables 4.2.6.8 and 6.1.1.4'
N N 0.0061 0.0033 'International Tables Vol C Tables 4.2.6.8 and 6.1.1.4'
O O 0.0106 0.0060 'International Tables Vol C Tables 4.2.6.8 and 6.1.1.4'
S S 0.1246 0.1234 'International Tables Vol C Tables 4.2.6.8 and 6.1.1.4'
Fe Fe 0.3463 0.8444 'International Tables Vol C Tables 4.2.6.8 and 6.1.1.4'

loop_
_geom_angle_atom_site_label_1
_geom_angle_atom_site_label_2
_geom_angle_atom_site_label_3
_geom_angle
C16 Fe1 C14 91.19(11)
C16 Fe1 C15 99.49(11)
C14 Fe1 C15 100.90(10)
C16 Fe1 S1 157.59(8)
C14 Fe1 S1 86.90(7)
C15 Fe1 S1 102.80(8)
C16 Fe1 S2 87.62(8)
C14 Fe1 S2 153.51(8)
C15 Fe1 S2 105.40(7)
S1 Fe1 S2 84.29(2)
C16 Fe1 Fe2 102.28(8)
C14 Fe1 Fe2 98.42(7)
C15 Fe1 Fe2 150.43(8)
S1 Fe1 Fe2 56.086(19)
S2 Fe1 Fe2 56.213(16)
C13 Fe2 C12 99.06(10)
C13 Fe2 C1 91.87(10)
C12 Fe2 C1 100.00(10)
C13 Fe2 S1 88.57(8)
C12 Fe2 S1 101.83(7)
C1 Fe2 S1 157.82(7)
C13 Fe2 S2 157.82(7)
C12 Fe2 S2 102.93(7)
C1 Fe2 S2 87.18(8)
S1 Fe2 S2 84.17(2)
C13 Fe2 Fe1 102.72(7)
C12 Fe2 Fe1 147.98(7)
C1 Fe2 Fe1 102.43(7)
S1 Fe2 Fe1 56.007(16)
S2 Fe2 Fe1 56.099(18)
C11 S1 Fe1 112.43(7)
C11 S1 Fe2 110.93(7)
Fe1 S1 Fe2 67.91(2)
C2 S2 Fe1 112.63(7)
C2 S2 Fe2 110.83(7)
Fe1 S2 Fe2 67.687(19)
C11 N1 C3 113.16(16)
C11 N1 C2 112.33(17)
C3 N1 C2 111.99(15)
O1 C1 Fe2 178.4(2)
N1 C2 S2 115.25(14)
N1 C2 H2A 108.5
S2 C2 H2A 108.5
N1 C2 H2B 108.5
S2 C2 H2B 108.5
H2A C2 H2B 107.5
C4 C3 C8 120.4(2)
C4 C3 N1 120.6(2)
C8 C3 N1 118.94(19)
C5 C4 C3 121.1(2)
C5 C4 H4 119.5
C3 C4 H4 119.5
C6 C5 C4 119.2(3)
C6 C5 H5 120.4
C4 C5 H5 120.4
C7 C6 C5 120.0(3)
C7 C6 H6 120.0
C5 C6 H6 120.0
C6 C7 C8 122.7(3)
C6 C7 H7 118.7
C8 C7 H7 118.7
C7 C8 C3 116.6(2)
C7 C8 C9 119.8(2)
C3 C8 C9 123.6(2)
C8 C9 C10 113.3(2)
C8 C9 H9A 108.9
C10 C9 H9A 108.9
C8 C9 H9B 108.9
C10 C9 H9B 108.9
H9A C9 H9B 107.7
C9 C10 H10A 109.5
C9 C10 H10B 109.5
H10A C10 H10B 109.5
C9 C10 H10C 109.5
H10A C10 H10C 109.5
H10B C10 H10C 109.5
N1 C11 S1 115.65(14)
N1 C11 H11A 108.4
S1 C11 H11A 108.4
N1 C11 H11B 108.4
S1 C11 H11B 108.4
H11A C11 H11B 107.4
O2 C12 Fe2 179.1(2)
O3 C13 Fe2 178.9(2)
O4 C14 Fe1 176.2(2)
O5 C15 Fe1 179.3(2)
O6 C16 Fe1 178.4(2)

loop_
_geom_bond_atom_site_label_1
_geom_bond_atom_site_label_2
_geom_bond_distance
Fe1 C16 1.794(2)
Fe1 C14 1.796(3)
Fe1 C15 1.809(3)
Fe1 S1 2.2459(6)
Fe1 S2 2.2518(6)
Fe1 Fe2 2.5099(5)
Fe2 C13 1.799(2)
Fe2 C12 1.801(2)
Fe2 C1 1.804(2)
Fe2 S1 2.2480(7)
Fe2 S2 2.2548(6)
S1 C11 1.826(2)
S2 C2 1.825(2)
O1 C1 1.132(3)
O2 C12 1.140(3)
O3 C13 1.138(3)
O4 C14 1.139(3)
O5 C15 1.136(3)
O6 C16 1.136(3)
N1 C11 1.446(3)
N1 C3 1.447(3)
N1 C2 1.452(3)
C2 H2A 0.9700
C2 H2B 0.9700
C3 C4 1.391(3)
C3 C8 1.403(3)
C4 C5 1.379(4)
C4 H4 0.9300
C5 C6 1.375(4)
C5 H5 0.9300
C6 C7 1.372(4)
C6 H6 0.9300
C7 C8 1.395(3)
C7 H7 0.9300
C8 C9 1.506(3)
C9 C10 1.526(4)
C9 H9A 0.9700
C9 H9B 0.9700
C10 H10A 0.9600
C10 H10B 0.9600
C10 H10C 0.9600
C11 H11A 0.9700
C11 H11B 0.9700

loop_
_geom_torsion_atom_site_label_1
_geom_torsion_atom_site_label_2
_geom_torsion_atom_site_label_3
_geom_torsion_atom_site_label_4
_geom_torsion
C11 N1 C2 S2 -67.9(2)
C3 N1 C2 S2 163.45(15)
Fe1 S2 C2 N1 -4.40(18)
Fe2 S2 C2 N1 69.25(16)
C11 N1 C3 C4 -27.5(3)
C2 N1 C3 C4 100.7(2)
C11 N1 C3 C8 150.91(19)
C2 N1 C3 C8 -80.9(2)
C8 C3 C4 C5 -1.6(4)
N1 C3 C4 C5 176.8(2)
C3 C4 C5 C6 0.9(4)
C4 C5 C6 C7 0.7(5)
C5 C6 C7 C8 -1.7(5)
C6 C7 C8 C3 1.0(4)
C6 C7 C8 C9 -178.5(3)
C4 C3 C8 C7 0.7(3)
N1 C3 C8 C7 -177.8(2)
C4 C3 C8 C9 -179.8(2)
N1 C3 C8 C9 1.8(3)
C7 C8 C9 C10 -62.3(3)
C3 C8 C9 C10 118.2(3)
C3 N1 C11 S1 -164.17(14)
C2 N1 C11 S1 67.8(2)
Fe1 S1 C11 N1 4.85(18)
Fe2 S1 C11 N1 -69.02(17)
